data_4348864
loop_
_publ_author_name
'Zhong, Fei'
'Yang, Xiaodong'
'Shen, Lingyi'
'Zhao, Yanxia'
'Ma, Hongwei'
'Wu, Biao'
'Yang, Xiao-Juan'

_publ_section_title
;
 Multinuclear Alkali Metal Complexes of a Triphenylene-Based Hexamine and
 the Transmetalation to Tris(N-heterocyclic tetrylenes) (Ge, Sn, Pb).
;
_journal_issue 17
_journal_name_full 'Inorganic chemistry'
_journal_page_first 9112
_journal_page_last 9120
_journal_paper_doi 10.1021/acs.inorgchem.6b01743
_journal_volume 55
_journal_year 2016
_chemical_formula_sum 'C114 H171 K3 N6 O12'
_chemical_formula_weight 1934.86
_space_group_crystal_system monoclinic
_space_group_IT_number 14
_space_group_name_Hall '-P 2ybc'
_space_group_name_H-M_alt 'P 1 21/c 1'
_atom_sites_solution_hydrogens geom
_audit_creation_method SHELXL-2014/7
_cell_angle_alpha 90
_cell_angle_beta 95.180(2)
_cell_angle_gamma 90
_cell_formula_units_Z 4
_cell_length_a 18.205(3)
_cell_length_b 21.759(4)
_cell_length_c 30.886(6)
_cell_measurement_reflns_used 4983
_cell_measurement_temperature 153(2)
_cell_measurement_theta_max 22.16
_cell_measurement_theta_min 2.49
_cell_volume 12185(4)
_computing_cell_refinement 'Bruker SMART'
_computing_data_collection 'Bruker SMART APEX II'
_computing_data_reduction 'Bruker SAINT'
_computing_molecular_graphics SHELXTL
_computing_publication_material SHELXTL
_computing_structure_refinement 'SHELXL-2014/7 (Sheldrick, 2014)'
_computing_structure_solution 'SHELXL-2014/7 (Sheldrick, 2014)'
_diffrn_ambient_temperature 153(2)
_diffrn_detector_area_resol_mean 'fine-focus sealed tube'
_diffrn_measured_fraction_theta_full 0.993
_diffrn_measured_fraction_theta_max 0.993
_diffrn_measurement_device_type 'Bruker APEX II area detector'
_diffrn_measurement_method '\w scan'
_diffrn_radiation_type MoK\a
_diffrn_radiation_wavelength 0.71073
_diffrn_reflns_av_R_equivalents 0.0721
_diffrn_reflns_av_unetI/netI 0.0901
_diffrn_reflns_Laue_measured_fraction_full 0.993
_diffrn_reflns_Laue_measured_fraction_max 0.993
_diffrn_reflns_limit_h_max 21
_diffrn_reflns_limit_h_min -21
_diffrn_reflns_limit_k_max 22
_diffrn_reflns_limit_k_min -25
_diffrn_reflns_limit_l_max 36
_diffrn_reflns_limit_l_min -36
_diffrn_reflns_number 75625
_diffrn_reflns_point_group_measured_fraction_full 0.993
_diffrn_reflns_point_group_measured_fraction_max 0.993
_diffrn_reflns_theta_full 25.113
_diffrn_reflns_theta_max 25.113
_diffrn_reflns_theta_min 1.146
_exptl_absorpt_coefficient_mu 0.167
_exptl_absorpt_correction_type multi-scan
_exptl_absorpt_process_details SADABS
_exptl_crystal_colour yellow
_exptl_crystal_density_diffrn 1.055
_exptl_crystal_density_meas ?
_exptl_crystal_description block
_exptl_crystal_F_000 4200
_exptl_crystal_size_max 0.260
_exptl_crystal_size_mid 0.250
_exptl_crystal_size_min 0.230
_exptl_transmission_factor_max 0.7452
_exptl_transmission_factor_min 0.4495
_refine_diff_density_max 0.799
_refine_diff_density_min -0.559
_refine_diff_density_rms 0.059
_refine_ls_extinction_method none
_refine_ls_goodness_of_fit_ref 1.015
_refine_ls_hydrogen_treatment constr
_refine_ls_matrix_type full
_refine_ls_number_parameters 1252
_refine_ls_number_reflns 21577
_refine_ls_number_restraints 30
_refine_ls_restrained_S_all 1.028
_refine_ls_R_factor_all 0.1408
_refine_ls_R_factor_gt 0.0831
_refine_ls_shift/su_max 0.027
_refine_ls_shift/su_mean 0.000
_refine_ls_structure_factor_coef Fsqd
_refine_ls_weighting_details 'w=1/[\s^2^(Fo^2^)+(0.0400P)^2^+20.0000P] where P=(Fo^2^+2Fc^2^)/3'
_refine_ls_weighting_scheme calc
_refine_ls_wR_factor_gt 0.1741
_refine_ls_wR_factor_ref 0.1929
_reflns_Friedel_coverage 0.000
_reflns_number_gt 11693
_reflns_number_total 21577
_reflns_threshold_expression 'I > 2\s(I)'
_cod_data_source_file ic6b01743_si_004.cif
_cod_data_source_block 1
_cod_depositor_comments
;
The following automatic conversions were performed:

data item '_exptl_absorpt_correction_type' value 'Multi-scan' was
changed to 'multi-scan' in accordance with the
/home/saulius/struct/COD-crude-data/automatic-downloads/DataCite-retrospective/ACS/depositions/lib/dictionaries/cif_core.dic
dictionary named 'cif_core.dic' version 2.4.2 last updated on
2011-04-26.

data item '_exptl_crystal_density_meas' value 'not measured' was
changed to '?' -- the value is perceived as not measured.

Automatic conversion script
Id: cif_fix_values 6909 2019-04-08 15:41:33Z antanas 
;
_cod_original_sg_symbol_H-M 'P 21/c'
_cod_database_code 4348864
_shelx_shelxl_version_number 2014/7
_shelx_space_group_comment
;
The symmetry employed for this shelxl refinement is uniquely defined
by the following loop, which should always be used as a source of
symmetry information in preference to the above space-group names.
They are only intended as comments.
;
_shelx_estimated_absorpt_t_min 0.958
_shelx_estimated_absorpt_t_max 0.963
_platon_squeeze_void_probe_radius 1.20

loop_
_space_group_symop_operation_xyz
'x, y, z'
'-x, y+1/2, -z+1/2'
'-x, -y, -z'
'x, -y-1/2, z-1/2'

loop_
_atom_site_label
_atom_site_type_symbol
_atom_site_fract_x
_atom_site_fract_y
_atom_site_fract_z
_atom_site_U_iso_or_equiv
_atom_site_adp_type
_atom_site_occupancy
_atom_site_site_symmetry_order
_atom_site_calc_flag
_atom_site_refinement_flags_posn
_atom_site_refinement_flags_adp
C104 C 0.4226(3) 0.07605(19) -0.00332(13) 0.0528(12) Uani 1 1 d . .
H23' H 0.4253 0.0986 -0.0310 0.063 Uiso 1 1 calc R U
H21' H 0.4341 0.0323 -0.0085 0.063 Uiso 1 1 calc R U
C109 C -0.0736(3) -0.2842(3) 0.2661(2) 0.097(2) Uani 1 1 d . .
H22' H -0.0876 -0.3231 0.2798 0.116 Uiso 1 1 calc R U
H20' H -0.0614 -0.2935 0.2362 0.116 Uiso 1 1 calc R U
K1 K 0.33184(5) 0.17070(4) 0.07301(3) 0.0399(2) Uani 1 1 d . .
K2 K -0.10158(5) -0.11357(5) 0.25823(4) 0.0693(3) Uani 1 1 d . .
K3 K 0.28637(9) -0.05502(6) 0.34017(4) 0.0974(5) Uani 1 1 d . .
O1 O 0.4073(2) -0.08493(17) 0.39211(12) 0.0802(11) Uani 1 1 d . .
O2 O 0.2931(3) -0.1709(2) 0.37806(15) 0.0994(13) Uani 1 1 d . .
O3 O 0.3700(3) -0.0874(2) 0.27981(13) 0.138(2) Uani 1 1 d . .
O4 O 0.2428(2) -0.1440(2) 0.26745(14) 0.1058(14) Uani 1 1 d . .
O5 O 0.24374(17) 0.25838(15) 0.10638(9) 0.0636(9) Uani 1 1 d . .
O6 O 0.32332(18) 0.28138(13) 0.03574(9) 0.0590(8) Uani 1 1 d . .
O7 O 0.35072(17) 0.08096(14) 0.01006(9) 0.0559(8) Uani 1 1 d . .
O8 O 0.46558(17) 0.16540(14) 0.03415(9) 0.0557(8) Uani 1 1 d . .
O9 O 0.0069(2) -0.1991(3) 0.27710(16) 0.1158(16) Uani 1 1 d . .
O10 O -0.13303(18) -0.24262(15) 0.26453(11) 0.0684(9) Uani 1 1 d . .
O11 O -0.23416(17) -0.10549(18) 0.20904(17) 0.0915(13) Uani 1 1 d . .
O12 O -0.2251(2) -0.0682(2) 0.29604(18) 0.1146(16) Uani 1 1 d . .
N1 N 0.42381(15) 0.11550(13) 0.37774(9) 0.0301(7) Uani 1 1 d . .
H1 H 0.4353 0.0994 0.4036 0.036 Uiso 1 1 calc R U
N2 N 0.30565(16) 0.09507(13) 0.42182(9) 0.0327(7) Uani 1 1 d . .
N3 N 0.26738(16) 0.05845(13) 0.09984(8) 0.0314(7) Uani 1 1 d . .
H3 H 0.2979 0.0802 0.0855 0.038 Uiso 1 1 calc R U
N4 N 0.39122(14) 0.09931(13) 0.14200(8) 0.0272(7) Uani 1 1 d . .
N5 N -0.04042(18) 0.00023(18) 0.30469(13) 0.0649(11) Uani 1 1 d . .
H5 H -0.0764 -0.0211 0.2909 0.078 Uiso 1 1 calc R U
N6 N -0.05073(17) -0.00851(17) 0.21879(13) 0.0555(10) Uani 1 1 d . .
C1 C 0.35802(18) 0.09821(14) 0.35333(10) 0.0249(7) Uani 1 1 d . .
C2 C 0.29533(19) 0.08720(15) 0.37784(11) 0.0277(8) Uani 1 1 d . .
C3 C 0.23012(19) 0.06921(15) 0.35352(11) 0.0306(8) Uani 1 1 d . .
H44A H 0.1835 0.0724 0.3682 0.037 Uiso 1 1 calc R U
C4 C 0.22252(18) 0.06496(15) 0.30734(11) 0.0269(8) Uani 1 1 d . .
C5 C 0.28428(17) 0.07717(14) 0.28449(10) 0.0227(7) Uani 1 1 d . .
C6 C 0.35147(17) 0.09331(14) 0.30915(10) 0.0238(7) Uani 1 1 d . .
H6 H 0.3937 0.1010 0.2941 0.029 Uiso 1 1 calc R U
C7 C 0.26762(18) 0.06434(15) 0.14625(10) 0.0262(8) Uani 1 1 d . .
C8 C 0.33604(17) 0.08581(15) 0.16756(10) 0.0238(7) Uani 1 1 d . .
C9 C 0.33895(17) 0.08754(15) 0.21314(10) 0.0239(7) Uani 1 1 d . .
H9 H 0.3843 0.0985 0.2288 0.029 Uiso 1 1 calc R U
C10 C 0.27840(17) 0.07391(14) 0.23696(10) 0.0219(7) Uani 1 1 d . .
C11 C 0.21091(17) 0.05665(15) 0.21429(10) 0.0252(7) Uani 1 1 d . .
C12 C 0.20857(17) 0.05091(15) 0.16847(10) 0.0266(8) Uani 1 1 d . .
H12 H 0.1643 0.0372 0.1528 0.032 Uiso 1 1 calc R U
C13 C 0.0250(2) 0.01408(19) 0.28403(14) 0.0477(11) Uani 1 1 d . .
C14 C 0.01626(19) 0.00933(18) 0.23755(14) 0.0429(10) Uani 1 1 d . .
C15 C 0.07852(18) 0.02539(18) 0.21589(12) 0.0371(9) Uani 1 1 d . .
H15 H 0.0744 0.0244 0.1850 0.044 Uiso 1 1 calc R U
C16 C 0.14654(17) 0.04282(16) 0.23783(11) 0.0286(8) Uani 1 1 d . .
C17 C 0.15321(18) 0.04719(16) 0.28368(11) 0.0294(8) Uani 1 1 d . .
C18 C 0.0892(2) 0.03301(18) 0.30547(13) 0.0412(10) Uani 1 1 d . .
H18 H 0.0919 0.0370 0.3362 0.049 Uiso 1 1 calc R U
C19 C 0.47207(19) 0.15940(17) 0.36034(10) 0.0326(9) Uani 1 1 d . .
C20 C 0.4569(2) 0.22284(18) 0.36463(12) 0.0417(10) Uani 1 1 d . .
C21 C 0.5066(3) 0.2641(2) 0.34847(14) 0.0573(12) Uani 1 1 d . .
H21 H 0.4985 0.3069 0.3514 0.069 Uiso 1 1 calc R U
C22 C 0.5665(3) 0.2444(2) 0.32860(15) 0.0644(14) Uani 1 1 d . .
H22 H 0.5993 0.2736 0.3180 0.077 Uiso 1 1 calc R U
C23 C 0.5795(2) 0.1827(2) 0.32385(14) 0.0551(12) Uani 1 1 d . .
H23 H 0.6210 0.1696 0.3097 0.066 Uiso 1 1 calc R U
C24 C 0.5324(2) 0.13927(19) 0.33952(11) 0.0384(9) Uani 1 1 d . .
C25 C 0.3879(2) 0.24535(18) 0.38304(13) 0.0472(11) Uani 1 1 d . .
H25 H 0.3700 0.2116 0.4015 0.057 Uiso 1 1 calc R U
C26 C 0.3997(3) 0.3020(2) 0.41164(15) 0.0682(14) Uani 1 1 d . .
H43A H 0.4383 0.2936 0.4351 0.082 Uiso 1 1 calc R U
H26B H 0.3537 0.3124 0.4241 0.082 Uiso 1 1 calc R U
H26C H 0.4149 0.3365 0.3941 0.082 Uiso 1 1 calc R U
C27 C 0.3280(3) 0.2570(2) 0.34605(14) 0.0587(12) Uani 1 1 d . .
H55A H 0.3447 0.2887 0.3267 0.070 Uiso 1 1 calc R U
H27B H 0.2828 0.2709 0.3581 0.070 Uiso 1 1 calc R U
H27C H 0.3179 0.2189 0.3296 0.070 Uiso 1 1 calc R U
C28 C 0.5483(2) 0.0720(2) 0.33473(13) 0.0455(10) Uani 1 1 d . .
H28 H 0.5011 0.0494 0.3375 0.055 Uiso 1 1 calc R U
C29 C 0.5744(3) 0.0549(2) 0.29078(15) 0.0698(14) Uani 1 1 d . .
H40A H 0.5368 0.0667 0.2676 0.084 Uiso 1 1 calc R U
H29B H 0.5828 0.0104 0.2897 0.084 Uiso 1 1 calc R U
H29C H 0.6205 0.0766 0.2868 0.084 Uiso 1 1 calc R U
C30 C 0.6035(2) 0.0500(2) 0.37168(16) 0.0661(14) Uani 1 1 d . .
H45A H 0.6509 0.0706 0.3697 0.079 Uiso 1 1 calc R U
H30B H 0.6101 0.0055 0.3694 0.079 Uiso 1 1 calc R U
H30C H 0.5848 0.0599 0.3996 0.079 Uiso 1 1 calc R U
C31 C 0.2450(2) 0.08881(16) 0.44586(11) 0.0354(9) Uani 1 1 d . .
C32 C 0.2440(2) 0.04021(18) 0.47628(12) 0.0437(10) Uani 1 1 d . .
C33 C 0.1867(3) 0.0360(2) 0.50339(14) 0.0592(13) Uani 1 1 d . .
H33 H 0.1863 0.0031 0.5236 0.071 Uiso 1 1 calc R U
C34 C 0.1312(3) 0.0787(2) 0.50119(15) 0.0633(14) Uani 1 1 d . .
H34 H 0.0930 0.0756 0.5201 0.076 Uiso 1 1 calc R U
C35 C 0.1305(3) 0.1262(2) 0.47170(14) 0.0595(13) Uani 1 1 d . .
H35 H 0.0911 0.1549 0.4699 0.071 Uiso 1 1 calc R U
C36 C 0.1872(2) 0.13253(18) 0.44428(12) 0.0456(10) Uani 1 1 d . .
C37 C 0.3055(3) -0.00630(19) 0.47918(14) 0.0551(12) Uani 1 1 d . .
H37 H 0.3225 -0.0101 0.4494 0.066 Uiso 1 1 calc R U
C38 C 0.2831(4) -0.0701(2) 0.4926(2) 0.104(2) Uani 1 1 d . .
H64A H 0.2721 -0.0695 0.5231 0.125 Uiso 1 1 calc R U
H38B H 0.3235 -0.0990 0.4892 0.125 Uiso 1 1 calc R U
H38C H 0.2391 -0.0831 0.4742 0.125 Uiso 1 1 calc R U
C39 C 0.3718(3) 0.0161(3) 0.50916(17) 0.0882(18) Uani 1 1 d . .
H71A H 0.3924 0.0532 0.4968 0.106 Uiso 1 1 calc R U
H39B H 0.4096 -0.0161 0.5119 0.106 Uiso 1 1 calc R U
H39C H 0.3560 0.0256 0.5379 0.106 Uiso 1 1 calc R U
C40 C 0.1836(3) 0.18729(19) 0.41344(13) 0.0501(11) Uani 1 1 d . .
H40 H 0.2266 0.1839 0.3955 0.060 Uiso 1 1 calc R U
C41 C 0.1921(3) 0.2483(2) 0.43871(16) 0.0696(14) Uani 1 1 d . .
H49A H 0.1506 0.2532 0.4566 0.083 Uiso 1 1 calc R U
H41B H 0.1926 0.2825 0.4181 0.083 Uiso 1 1 calc R U
H41C H 0.2384 0.2479 0.4575 0.083 Uiso 1 1 calc R U
C42 C 0.1147(3) 0.1882(2) 0.38244(17) 0.0751(15) Uani 1 1 d . .
H60A H 0.1095 0.1488 0.3671 0.090 Uiso 1 1 calc R U
H42B H 0.1180 0.2214 0.3613 0.090 Uiso 1 1 calc R U
H42C H 0.0716 0.1949 0.3988 0.090 Uiso 1 1 calc R U
C43 C 0.2165(2) 0.01636(18) 0.07736(11) 0.0378(9) Uani 1 1 d . .
C44 C 0.2388(3) -0.0439(2) 0.07019(14) 0.0547(12) Uani 1 1 d . .
C45 C 0.1896(4) -0.0818(2) 0.04517(16) 0.0783(17) Uani 1 1 d . .
H45 H 0.2044 -0.1224 0.0387 0.094 Uiso 1 1 calc R U
C46 C 0.1217(4) -0.0624(3) 0.03001(16) 0.087(2) Uani 1 1 d . .
H46 H 0.0894 -0.0893 0.0132 0.104 Uiso 1 1 calc R U
C47 C 0.0990(3) -0.0038(3) 0.03880(15) 0.0713(16) Uani 1 1 d . .
H47 H 0.0507 0.0092 0.0285 0.086 Uiso 1 1 calc R U
C48 C 0.1459(2) 0.0367(2) 0.06246(13) 0.0495(11) Uani 1 1 d . .
C49 C 0.3132(3) -0.0685(2) 0.09025(17) 0.0672(14) Uani 1 1 d . .
H49 H 0.3350 -0.0366 0.1108 0.081 Uiso 1 1 calc R U
C50 C 0.3066(4) -0.1266(3) 0.11576(19) 0.101(2) Uani 1 1 d . .
H58A H 0.2709 -0.1206 0.1373 0.122 Uiso 1 1 calc R U
H50B H 0.3547 -0.1373 0.1306 0.122 Uiso 1 1 calc R U
H50C H 0.2897 -0.1600 0.0960 0.122 Uiso 1 1 calc R U
C51 C 0.3656(4) -0.0777(4) 0.0563(2) 0.139(3) Uani 1 1 d . .
H61A H 0.4122 -0.0944 0.0698 0.167 Uiso 1 1 calc R U
H51B H 0.3748 -0.0383 0.0425 0.167 Uiso 1 1 calc R U
H51C H 0.3441 -0.1066 0.0343 0.167 Uiso 1 1 calc R U
C52 C 0.1215(2) 0.1024(2) 0.06925(15) 0.0552(12) Uani 1 1 d . .
H52 H 0.1591 0.1219 0.0906 0.066 Uiso 1 1 calc R U
C53 C 0.0465(3) 0.1057(3) 0.08866(19) 0.0834(17) Uani 1 1 d . .
H69A H 0.0086 0.0859 0.0688 0.125 Uiso 1 1 calc R U
H53B H 0.0331 0.1488 0.0927 0.125 Uiso 1 1 calc R U
H53C H 0.0500 0.0845 0.1168 0.125 Uiso 1 1 calc R U
C54 C 0.1193(3) 0.1397(3) 0.02715(17) 0.0814(16) Uani 1 1 d . .
H59A H 0.1688 0.1412 0.0171 0.098 Uiso 1 1 calc R U
H54B H 0.1024 0.1815 0.0325 0.098 Uiso 1 1 calc R U
H54C H 0.0853 0.1201 0.0049 0.098 Uiso 1 1 calc R U
C55 C 0.45996(17) 0.11909(16) 0.16132(10) 0.0263(8) Uani 1 1 d . .
C56 C 0.5224(2) 0.08069(18) 0.15731(11) 0.0379(9) Uani 1 1 d . .
C57 C 0.5920(2) 0.1011(2) 0.17155(13) 0.0513(11) Uani 1 1 d . .
H57 H 0.6332 0.0755 0.1679 0.062 Uiso 1 1 calc R U
C58 C 0.6032(2) 0.1572(2) 0.19083(15) 0.0600(13) Uani 1 1 d . .
H58 H 0.6516 0.1702 0.2007 0.072 Uiso 1 1 calc R U
C59 C 0.5436(2) 0.1949(2) 0.19582(13) 0.0446(10) Uani 1 1 d . .
H59 H 0.5514 0.2338 0.2094 0.054 Uiso 1 1 calc R U
C60 C 0.47195(18) 0.17686(17) 0.18121(11) 0.0321(8) Uani 1 1 d . .
C61 C 0.5101(2) 0.01713(19) 0.13759(12) 0.0448(10) Uani 1 1 d . .
H61 H 0.4676 0.0200 0.1148 0.054 Uiso 1 1 calc R U
C62 C 0.4887(3) -0.0277(2) 0.17210(14) 0.0612(13) Uani 1 1 d . .
H70A H 0.5297 -0.0320 0.1948 0.073 Uiso 1 1 calc R U
H62B H 0.4775 -0.0679 0.1587 0.073 Uiso 1 1 calc R U
H62C H 0.4451 -0.0123 0.1850 0.073 Uiso 1 1 calc R U
C63 C 0.5759(3) -0.0082(2) 0.11581(15) 0.0686(15) Uani 1 1 d . .
H68A H 0.5886 0.0202 0.0930 0.082 Uiso 1 1 calc R U
H63B H 0.5632 -0.0484 0.1029 0.082 Uiso 1 1 calc R U
H63C H 0.6183 -0.0126 0.1375 0.082 Uiso 1 1 calc R U
C64 C 0.4097(2) 0.22192(17) 0.18533(12) 0.0370(9) Uani 1 1 d . .
H64 H 0.3624 0.2012 0.1747 0.044 Uiso 1 1 calc R U
C65 C 0.4039(2) 0.2417(2) 0.23243(12) 0.0476(10) Uani 1 1 d . .
H67A H 0.3955 0.2055 0.2502 0.057 Uiso 1 1 calc R U
H65B H 0.3627 0.2705 0.2336 0.057 Uiso 1 1 calc R U
H65C H 0.4499 0.2619 0.2437 0.057 Uiso 1 1 calc R U
C66 C 0.4183(2) 0.27930(19) 0.15727(13) 0.0508(11) Uani 1 1 d . .
H73A H 0.4635 0.3012 0.1678 0.061 Uiso 1 1 calc R U
H66B H 0.3757 0.3064 0.1591 0.061 Uiso 1 1 calc R U
H66C H 0.4213 0.2670 0.1270 0.061 Uiso 1 1 calc R U
C67 C -0.0464(3) 0.0218(2) 0.3486(2) 0.0693(15) Uani 1 1 d . .
C68 C -0.0890(3) 0.0740(3) 0.3555(2) 0.0881(19) Uani 1 1 d . .
C69 C -0.0971(4) 0.0934(3) 0.3975(3) 0.111(3) Uani 1 1 d . .
H69 H -0.1270 0.1280 0.4025 0.134 Uiso 1 1 calc R U
C70 C -0.0618(5) 0.0626(4) 0.4315(3) 0.125(3) Uani 1 1 d . .
H70 H -0.0675 0.0762 0.4603 0.150 Uiso 1 1 calc R U
C71 C -0.0182(3) 0.0123(3) 0.42542(19) 0.0877(19) Uani 1 1 d . .
H71 H 0.0071 -0.0074 0.4498 0.105 Uiso 1 1 calc R U
C72 C -0.0109(3) -0.0099(3) 0.38396(18) 0.0692(15) Uani 1 1 d . .
C73 C -0.1260(3) 0.1101(3) 0.3177(3) 0.112(2) Uani 1 1 d . .
H73 H -0.1295 0.0814 0.2923 0.134 Uiso 1 1 calc R U
C74 C -0.0814(5) 0.1624(4) 0.3051(3) 0.181(4) Uani 1 1 d . .
H74A H -0.0583 0.1825 0.3313 0.218 Uiso 1 1 calc R U
H74B H -0.1131 0.1919 0.2884 0.218 Uiso 1 1 calc R U
H74C H -0.0430 0.1478 0.2874 0.218 Uiso 1 1 calc R U
C75 C -0.2031(5) 0.1299(5) 0.3232(4) 0.242(6) Uani 1 1 d . U
H75A H -0.2025 0.1612 0.3460 0.290 Uiso 1 1 calc R U
H75B H -0.2319 0.0943 0.3314 0.290 Uiso 1 1 calc R U
H75C H -0.2255 0.1470 0.2958 0.290 Uiso 1 1 calc R U
C76 C -0.0173(3) -0.1242(3) 0.3864(2) 0.095(2) Uani 1 1 d . .
H76A H -0.0296 -0.1236 0.4166 0.114 Uiso 1 1 calc R U
H76B H 0.0097 -0.1621 0.3810 0.114 Uiso 1 1 calc R U
H76C H -0.0627 -0.1226 0.3668 0.114 Uiso 1 1 calc R U
C77 C 0.0313(3) -0.0681(2) 0.37796(16) 0.0653(14) Uani 1 1 d . .
H77 H 0.0428 -0.0699 0.3469 0.078 Uiso 1 1 calc R U
C78 C 0.1042(3) -0.0714(3) 0.40639(19) 0.0908(18) Uani 1 1 d . .
H78A H 0.1336 -0.0347 0.4015 0.109 Uiso 1 1 calc R U
H78B H 0.1314 -0.1081 0.3989 0.109 Uiso 1 1 calc R U
H78C H 0.0944 -0.0734 0.4370 0.109 Uiso 1 1 calc R U
C79 C -0.0642(2) -0.0095(2) 0.17278(18) 0.0594(13) Uani 1 1 d . .
C80 C -0.1095(3) 0.0365(3) 0.1525(2) 0.0869(19) Uani 1 1 d . .
C81 C -0.1308(3) 0.0316(4) 0.1079(3) 0.111(3) Uani 1 1 d . .
H81 H -0.1616 0.0625 0.0941 0.133 Uiso 1 1 calc R U
C82 C -0.1088(4) -0.0162(4) 0.0836(2) 0.104(3) Uani 1 1 d . .
H82 H -0.1258 -0.0193 0.0537 0.124 Uiso 1 1 calc R U
C83 C -0.0618(3) -0.0600(3) 0.10268(17) 0.0807(17) Uani 1 1 d . .
H83 H -0.0447 -0.0924 0.0856 0.097 Uiso 1 1 calc R U
C84 C -0.0388(2) -0.0570(2) 0.14759(16) 0.0603(13) Uani 1 1 d . .
C85 C -0.1330(3) 0.0896(3) 0.1795(3) 0.117(3) Uani 1 1 d . .
H85 H -0.0922 0.0966 0.2029 0.140 Uiso 1 1 calc R U
C86 C -0.2032(4) 0.0759(4) 0.2028(4) 0.186(4) Uani 1 1 d . U
H86A H -0.2448 0.0684 0.1810 0.223 Uiso 1 1 calc R U
H86B H -0.2143 0.1112 0.2207 0.223 Uiso 1 1 calc R U
H86C H -0.1948 0.0395 0.2212 0.223 Uiso 1 1 calc R U
C87 C -0.1461(7) 0.1506(4) 0.1561(4) 0.217(5) Uani 1 1 d . U
H87A H -0.1000 0.1649 0.1455 0.261 Uiso 1 1 calc R U
H87B H -0.1635 0.1811 0.1762 0.261 Uiso 1 1 calc R U
H87C H -0.1834 0.1452 0.1314 0.261 Uiso 1 1 calc R U
C88 C 0.0099(2) -0.1076(2) 0.16688(15) 0.0577(12) Uani 1 1 d . .
H88 H 0.0212 -0.0984 0.1985 0.069 Uiso 1 1 calc R U
C89 C 0.0832(3) -0.1119(3) 0.14654(17) 0.0749(15) Uani 1 1 d . .
H89A H 0.0739 -0.1229 0.1158 0.090 Uiso 1 1 calc R U
H89B H 0.1142 -0.1433 0.1617 0.090 Uiso 1 1 calc R U
H89C H 0.1083 -0.0721 0.1491 0.090 Uiso 1 1 calc R U
C90 C -0.0285(3) -0.1702(2) 0.16333(17) 0.0747(15) Uani 1 1 d . .
H90A H -0.0749 -0.1681 0.1771 0.112 Uiso 1 1 calc R U
H90B H 0.0036 -0.2014 0.1780 0.112 Uiso 1 1 calc R U
H90C H -0.0389 -0.1812 0.1326 0.112 Uiso 1 1 calc R U
C91 C 0.4615(3) -0.0459(3) 0.41329(18) 0.0837(16) Uani 1 1 d . .
H91A H 0.4597 -0.0491 0.4448 0.125 Uiso 1 1 calc R U
H91B H 0.4518 -0.0033 0.4041 0.125 Uiso 1 1 calc R U
H91C H 0.5104 -0.0583 0.4056 0.125 Uiso 1 1 calc R U
C92 C 0.4170(3) -0.1470(3) 0.4044(2) 0.0849(17) Uani 1 1 d . .
H92A H 0.4060 -0.1524 0.4350 0.102 Uiso 1 1 calc R U
H92B H 0.4688 -0.1595 0.4020 0.102 Uiso 1 1 calc R U
C93 C 0.3661(4) -0.1857(3) 0.3752(3) 0.118(3) Uani 1 1 d . .
H93A H 0.3781 -0.1802 0.3448 0.142 Uiso 1 1 calc R U
H93B H 0.3740 -0.2295 0.3830 0.142 Uiso 1 1 calc R U
C94 C 0.2501(7) -0.2102(6) 0.3742(5) 0.263(7) Uani 1 1 d . U
H94A H 0.2685 -0.2429 0.3562 0.395 Uiso 1 1 calc R U
H94B H 0.2036 -0.1942 0.3601 0.395 Uiso 1 1 calc R U
H94C H 0.2420 -0.2267 0.4028 0.395 Uiso 1 1 calc R U
C95 C 0.2740(6) -0.2014(6) 0.2529(4) 0.232(6) Uani 1 1 d . U
H95A H 0.2508 -0.2120 0.2241 0.348 Uiso 1 1 calc R U
H95B H 0.2650 -0.2343 0.2735 0.348 Uiso 1 1 calc R U
H95C H 0.3273 -0.1965 0.2516 0.348 Uiso 1 1 calc R U
C96 C 0.2452(4) -0.1005(3) 0.2368(2) 0.100(2) Uani 1 1 d . .
H96A H 0.2204 -0.0623 0.2451 0.120 Uiso 1 1 calc R U
H96B H 0.2221 -0.1149 0.2084 0.120 Uiso 1 1 calc R U
C97 C 0.3337(4) -0.0900(3) 0.23550(18) 0.109(2) Uani 1 1 d . .
H97A H 0.3548 -0.1241 0.2194 0.131 Uiso 1 1 calc R U
H97B H 0.3426 -0.0511 0.2201 0.131 Uiso 1 1 calc R U
C98 C 0.4443(4) -0.0674(4) 0.28189(19) 0.120(3) Uani 1 1 d . .
H98A H 0.4722 -0.0940 0.2637 0.181 Uiso 1 1 calc R U
H98B H 0.4662 -0.0694 0.3120 0.181 Uiso 1 1 calc R U
H98C H 0.4461 -0.0249 0.2714 0.181 Uiso 1 1 calc R U
C99 C 0.1894(3) 0.2416(3) 0.13486(17) 0.0778(16) Uani 1 1 d . .
H99A H 0.1769 0.2775 0.1519 0.117 Uiso 1 1 calc R U
H99B H 0.2091 0.2090 0.1546 0.117 Uiso 1 1 calc R U
H99C H 0.1451 0.2267 0.1177 0.117 Uiso 1 1 calc R U
C100 C 0.2183(3) 0.3015(2) 0.07388(15) 0.0640(13) Uani 1 1 d . .
H19' H 0.1902 0.3346 0.0870 0.077 Uiso 1 1 calc R U
H17' H 0.1851 0.2809 0.0512 0.077 Uiso 1 1 calc R U
C101 C 0.2824(3) 0.3282(2) 0.05404(14) 0.0635(13) Uani 1 1 d . .
H15' H 0.2649 0.3580 0.0312 0.076 Uiso 1 1 calc R U
H13' H 0.3144 0.3504 0.0765 0.076 Uiso 1 1 calc R U
C102 C 0.3785(3) 0.3053(2) 0.01066(15) 0.0673(14) Uani 1 1 d . .
H11' H 0.3550 0.3251 -0.0155 0.101 Uiso 1 1 calc R U
H10H H 0.4102 0.2717 0.0023 0.101 Uiso 1 1 calc R U
H10I H 0.4084 0.3355 0.0279 0.101 Uiso 1 1 calc R U
C103 C 0.2956(3) 0.0574(3) -0.02181(15) 0.0787(16) Uani 1 1 d . .
H10J H 0.2919 0.0842 -0.0474 0.118 Uiso 1 1 calc R U
H10K H 0.2479 0.0559 -0.0094 0.118 Uiso 1 1 calc R U
H10L H 0.3095 0.0159 -0.0303 0.118 Uiso 1 1 calc R U
C105 C 0.4771(3) 0.1013(2) 0.02979(15) 0.0581(12) Uani 1 1 d . .
H10M H 0.4724 0.0807 0.0580 0.070 Uiso 1 1 calc R U
H10N H 0.5275 0.0938 0.0213 0.070 Uiso 1 1 calc R U
C106 C 0.5241(3) 0.1930(3) 0.06060(15) 0.0713(15) Uani 1 1 d . .
H10O H 0.5277 0.1742 0.0895 0.107 Uiso 1 1 calc R U
H10P H 0.5146 0.2372 0.0632 0.107 Uiso 1 1 calc R U
H10Q H 0.5705 0.1869 0.0474 0.107 Uiso 1 1 calc R U
C107 C 0.0795(3) -0.1782(4) 0.2855(2) 0.125(3) Uani 1 1 d . .
H18' H 0.0948 -0.1823 0.3166 0.188 Uiso 1 1 calc R U
H16' H 0.0822 -0.1350 0.2769 0.188 Uiso 1 1 calc R U
H14' H 0.1121 -0.2028 0.2688 0.188 Uiso 1 1 calc R U
C108 C -0.0117(4) -0.2586(4) 0.2901(3) 0.128(3) Uani 1 1 d . .
H12' H -0.0212 -0.2573 0.3212 0.153 Uiso 1 1 calc R U
H10' H 0.0312 -0.2860 0.2876 0.153 Uiso 1 1 calc R U
C110 C -0.1954(3) -0.2711(3) 0.24149(19) 0.0891(18) Uani 1 1 d . .
H11A H -0.1803 -0.2908 0.2152 0.134 Uiso 1 1 calc R U
H11B H -0.2330 -0.2399 0.2334 0.134 Uiso 1 1 calc R U
H11C H -0.2158 -0.3021 0.2601 0.134 Uiso 1 1 calc R U
C111 C -0.2253(3) -0.0623(4) 0.3397(2) 0.116(3) Uani 1 1 d . .
H11D H -0.2736 -0.0473 0.3467 0.173 Uiso 1 1 calc R U
H11E H -0.1870 -0.0330 0.3505 0.173 Uiso 1 1 calc R U
H11F H -0.2154 -0.1023 0.3536 0.173 Uiso 1 1 calc R U
C112 C -0.2882(3) -0.0952(4) 0.2748(3) 0.129(3) Uani 1 1 d . .
H11G H -0.3326 -0.0789 0.2872 0.155 Uiso 1 1 calc R U
H11H H -0.2866 -0.1402 0.2798 0.155 Uiso 1 1 calc R U
C113 C -0.2930(4) -0.0829(4) 0.2287(3) 0.127(3) Uani 1 1 d . .
H11I H -0.3389 -0.1014 0.2148 0.153 Uiso 1 1 calc R U
H11J H -0.2960 -0.0379 0.2240 0.153 Uiso 1 1 calc R U
C114 C -0.2368(3) -0.0922(3) 0.1634(2) 0.107(2) Uani 1 1 d . .
H11K H -0.2835 -0.1071 0.1489 0.160 Uiso 1 1 calc R U
H11L H -0.1957 -0.1128 0.1510 0.160 Uiso 1 1 calc R U
H11M H -0.2331 -0.0478 0.1591 0.160 Uiso 1 1 calc R U

loop_
_atom_site_aniso_label
_atom_site_aniso_U_11
_atom_site_aniso_U_22
_atom_site_aniso_U_33
_atom_site_aniso_U_23
_atom_site_aniso_U_13
_atom_site_aniso_U_12
C104 0.084(3) 0.032(2) 0.045(2) 0.000(2) 0.021(2) 0.012(2)
C109 0.070(4) 0.099(5) 0.122(5) 0.020(4) 0.015(4) 0.033(4)
K1 0.0531(5) 0.0291(5) 0.0381(4) 0.0056(4) 0.0070(4) 0.0049(4)
K2 0.0412(5) 0.0684(8) 0.0996(9) 0.0127(6) 0.0131(5) -0.0094(5)
K3 0.1642(13) 0.0615(8) 0.0650(7) 0.0027(6) 0.0016(8) 0.0653(9)
O1 0.106(3) 0.054(2) 0.081(2) 0.0151(19) 0.008(2) 0.021(2)
O2 0.098(3) 0.067(3) 0.133(4) 0.028(3) 0.011(3) 0.021(3)
O3 0.182(5) 0.165(5) 0.074(3) -0.040(3) 0.054(3) -0.100(4)
O4 0.085(3) 0.112(4) 0.121(3) 0.040(3) 0.016(3) 0.025(3)
O5 0.076(2) 0.066(2) 0.0521(18) 0.0166(16) 0.0261(16) 0.0233(18)
O6 0.093(2) 0.0411(18) 0.0463(16) 0.0113(14) 0.0263(16) 0.0192(17)
O7 0.073(2) 0.056(2) 0.0393(16) -0.0118(14) 0.0080(15) -0.0068(16)
O8 0.071(2) 0.0450(19) 0.0510(17) -0.0033(15) 0.0048(15) -0.0026(16)
O9 0.047(2) 0.137(4) 0.160(4) 0.018(3) -0.007(2) -0.002(2)
O10 0.063(2) 0.060(2) 0.084(2) 0.0084(18) 0.0161(18) 0.0111(18)
O11 0.0360(19) 0.083(3) 0.154(4) 0.004(3) 0.000(2) -0.0018(19)
O12 0.066(3) 0.130(4) 0.151(4) -0.028(3) 0.030(3) -0.031(3)
N1 0.0383(17) 0.0293(17) 0.0225(14) 0.0038(13) 0.0006(13) -0.0063(14)
N2 0.0474(18) 0.0278(17) 0.0252(15) -0.0018(13) 0.0154(14) -0.0012(14)
N3 0.0423(17) 0.0261(17) 0.0253(15) 0.0005(13) -0.0002(13) -0.0119(14)
N4 0.0290(15) 0.0327(18) 0.0205(14) -0.0001(12) 0.0051(12) 0.0012(13)
N5 0.037(2) 0.067(3) 0.094(3) -0.012(2) 0.028(2) -0.0278(19)
N6 0.0289(18) 0.053(2) 0.084(3) 0.004(2) 0.0022(18) -0.0153(17)
C1 0.0352(19) 0.0150(18) 0.0258(18) 0.0002(14) 0.0090(15) -0.0008(15)
C2 0.039(2) 0.0155(18) 0.0299(19) -0.0017(15) 0.0113(16) -0.0029(15)
C3 0.036(2) 0.021(2) 0.037(2) -0.0005(16) 0.0198(17) -0.0014(16)
C4 0.0320(19) 0.0172(18) 0.0332(19) -0.0031(15) 0.0118(15) -0.0032(15)
C5 0.0249(17) 0.0145(17) 0.0297(18) -0.0016(14) 0.0078(14) 0.0002(14)
C6 0.0262(17) 0.0187(18) 0.0280(18) -0.0032(14) 0.0116(14) -0.0002(14)
C7 0.0335(19) 0.0196(19) 0.0250(17) 0.0006(14) 0.0001(15) -0.0014(15)
C8 0.0266(17) 0.0169(18) 0.0276(18) -0.0018(14) 0.0000(14) 0.0023(14)
C9 0.0217(16) 0.0228(19) 0.0274(18) -0.0049(14) 0.0026(14) -0.0019(14)
C10 0.0243(17) 0.0140(17) 0.0283(17) -0.0023(14) 0.0064(14) 0.0001(13)
C11 0.0224(17) 0.0222(19) 0.0307(18) -0.0022(15) 0.0013(14) -0.0017(14)
C12 0.0216(17) 0.0234(19) 0.0333(19) 0.0007(15) -0.0058(15) -0.0050(14)
C13 0.030(2) 0.045(3) 0.071(3) -0.002(2) 0.021(2) -0.0125(19)
C14 0.027(2) 0.038(2) 0.065(3) 0.000(2) 0.0065(19) -0.0088(18)
C15 0.0295(19) 0.039(2) 0.042(2) 0.0002(18) 0.0003(17) -0.0076(17)
C16 0.0215(17) 0.023(2) 0.042(2) 0.0014(16) 0.0032(15) -0.0047(15)
C17 0.0284(18) 0.024(2) 0.038(2) -0.0042(16) 0.0138(16) -0.0058(15)
C18 0.034(2) 0.043(2) 0.048(2) -0.0061(19) 0.0169(18) -0.0086(18)
C19 0.040(2) 0.033(2) 0.0241(18) 0.0010(16) -0.0017(16) -0.0106(17)
C20 0.057(3) 0.035(2) 0.033(2) -0.0024(18) 0.0019(19) -0.014(2)
C21 0.081(3) 0.035(3) 0.057(3) -0.002(2) 0.007(3) -0.024(2)
C22 0.065(3) 0.064(4) 0.065(3) 0.009(3) 0.010(3) -0.032(3)
C23 0.040(2) 0.067(4) 0.059(3) 0.000(2) 0.009(2) -0.020(2)
C24 0.034(2) 0.049(3) 0.032(2) 0.0051(18) 0.0001(17) -0.0067(19)
C25 0.071(3) 0.023(2) 0.049(2) -0.0021(18) 0.014(2) -0.001(2)
C26 0.100(4) 0.040(3) 0.065(3) -0.013(2) 0.012(3) -0.004(3)
C27 0.075(3) 0.040(3) 0.062(3) -0.002(2) 0.014(3) 0.005(2)
C28 0.036(2) 0.050(3) 0.051(2) 0.005(2) 0.0094(19) 0.005(2)
C29 0.079(3) 0.065(3) 0.069(3) -0.014(3) 0.027(3) 0.001(3)
C30 0.053(3) 0.070(4) 0.076(3) 0.016(3) 0.007(2) 0.010(3)
C31 0.058(2) 0.023(2) 0.0269(19) -0.0089(16) 0.0128(18) -0.0040(18)
C32 0.073(3) 0.027(2) 0.033(2) -0.0080(17) 0.016(2) -0.013(2)
C33 0.099(4) 0.036(3) 0.046(3) -0.004(2) 0.027(3) -0.020(3)
C34 0.082(3) 0.057(3) 0.058(3) -0.010(2) 0.045(3) -0.013(3)
C35 0.070(3) 0.051(3) 0.064(3) -0.013(2) 0.036(3) 0.001(2)
C36 0.066(3) 0.034(2) 0.040(2) -0.0098(18) 0.023(2) -0.005(2)
C37 0.095(4) 0.030(2) 0.042(2) 0.0024(19) 0.013(2) -0.005(2)
C38 0.133(5) 0.039(3) 0.147(6) 0.025(3) 0.043(5) 0.007(3)
C39 0.129(5) 0.066(4) 0.065(3) -0.006(3) -0.020(3) 0.022(4)
C40 0.069(3) 0.033(2) 0.052(3) -0.003(2) 0.024(2) 0.012(2)
C41 0.098(4) 0.041(3) 0.074(3) -0.004(2) 0.033(3) 0.003(3)
C42 0.091(4) 0.051(3) 0.084(4) -0.006(3) 0.012(3) 0.021(3)
C43 0.055(2) 0.035(2) 0.0224(18) -0.0003(16) -0.0024(17) -0.0149(19)
C44 0.081(3) 0.036(3) 0.047(3) -0.009(2) 0.005(2) -0.016(2)
C45 0.134(5) 0.043(3) 0.056(3) -0.012(2) -0.001(3) -0.030(3)
C46 0.130(5) 0.068(4) 0.055(3) -0.001(3) -0.034(3) -0.052(4)
C47 0.084(4) 0.070(4) 0.053(3) 0.014(3) -0.030(3) -0.035(3)
C48 0.058(3) 0.048(3) 0.039(2) 0.011(2) -0.015(2) -0.016(2)
C49 0.086(4) 0.035(3) 0.080(3) -0.012(3) 0.006(3) 0.002(3)
C50 0.139(6) 0.088(5) 0.077(4) 0.022(3) 0.009(4) 0.012(4)
C51 0.167(7) 0.149(7) 0.112(5) 0.067(5) 0.064(5) 0.064(6)
C52 0.043(2) 0.050(3) 0.068(3) 0.013(2) -0.021(2) -0.005(2)
C53 0.057(3) 0.088(4) 0.103(4) 0.025(3) -0.005(3) 0.000(3)
C54 0.088(4) 0.066(4) 0.087(4) 0.029(3) -0.006(3) -0.010(3)
C55 0.0272(18) 0.032(2) 0.0202(16) 0.0025(15) 0.0068(14) 0.0020(16)
C56 0.040(2) 0.044(2) 0.0308(19) 0.0007(18) 0.0081(17) 0.0058(19)
C57 0.031(2) 0.070(3) 0.053(3) -0.001(2) 0.0030(19) 0.008(2)
C58 0.028(2) 0.079(4) 0.072(3) -0.005(3) 0.000(2) -0.010(2)
C59 0.036(2) 0.051(3) 0.047(2) -0.004(2) 0.0045(18) -0.013(2)
C60 0.0308(19) 0.033(2) 0.0339(19) 0.0001(17) 0.0086(16) -0.0049(16)
C61 0.053(2) 0.045(3) 0.036(2) -0.0049(19) 0.0044(19) 0.016(2)
C62 0.091(4) 0.039(3) 0.055(3) 0.000(2) 0.015(3) 0.009(3)
C63 0.080(3) 0.074(4) 0.055(3) -0.003(3) 0.019(3) 0.038(3)
C64 0.036(2) 0.032(2) 0.044(2) -0.0006(18) 0.0079(17) 0.0001(17)
C65 0.057(3) 0.042(3) 0.045(2) -0.006(2) 0.010(2) 0.002(2)
C66 0.065(3) 0.037(3) 0.050(2) 0.004(2) 0.006(2) 0.000(2)
C67 0.045(3) 0.058(3) 0.112(5) -0.010(3) 0.046(3) -0.024(3)
C68 0.057(3) 0.073(4) 0.143(6) 0.009(4) 0.051(4) -0.009(3)
C69 0.118(6) 0.072(5) 0.160(7) -0.010(5) 0.097(6) -0.012(4)
C70 0.161(8) 0.082(6) 0.150(7) -0.019(5) 0.117(7) -0.039(5)
C71 0.113(5) 0.072(4) 0.088(4) -0.013(3) 0.064(4) -0.029(4)
C72 0.067(3) 0.062(4) 0.086(4) -0.001(3) 0.043(3) -0.026(3)
C73 0.070(4) 0.076(5) 0.197(8) -0.005(5) 0.054(5) 0.005(4)
C74 0.158(8) 0.171(9) 0.222(10) 0.089(8) 0.052(7) -0.047(7)
C75 0.119(7) 0.236(11) 0.382(14) 0.152(10) 0.089(8) 0.053(7)
C76 0.096(4) 0.072(4) 0.125(5) -0.011(4) 0.052(4) -0.035(3)
C77 0.072(3) 0.057(3) 0.073(3) -0.009(3) 0.037(3) -0.022(3)
C78 0.087(4) 0.089(5) 0.099(4) -0.005(4) 0.019(4) -0.020(3)
C79 0.031(2) 0.051(3) 0.093(4) 0.010(3) -0.017(2) -0.021(2)
C80 0.045(3) 0.067(4) 0.141(6) 0.030(4) -0.034(3) -0.023(3)
C81 0.065(4) 0.084(5) 0.169(8) 0.057(5) -0.062(5) -0.033(4)
C82 0.099(5) 0.092(5) 0.107(5) 0.046(4) -0.063(4) -0.058(4)
C83 0.086(4) 0.073(4) 0.077(4) 0.015(3) -0.031(3) -0.042(3)
C84 0.052(3) 0.055(3) 0.069(3) 0.015(3) -0.022(2) -0.032(2)
C85 0.069(4) 0.076(5) 0.198(8) 0.008(5) -0.035(5) 0.032(4)
C86 0.063(4) 0.157(8) 0.333(12) -0.097(8) -0.009(6) 0.006(5)
C87 0.267(11) 0.101(7) 0.262(11) -0.005(7) -0.100(9) 0.020(7)
C88 0.064(3) 0.050(3) 0.057(3) 0.005(2) -0.009(2) -0.017(2)
C89 0.077(4) 0.069(4) 0.075(3) -0.001(3) -0.011(3) -0.011(3)
C90 0.088(4) 0.057(3) 0.076(3) 0.003(3) -0.010(3) -0.031(3)
C91 0.086(4) 0.079(4) 0.086(4) 0.003(3) 0.009(3) -0.001(3)
C92 0.085(4) 0.060(4) 0.109(5) 0.021(3) 0.003(4) 0.019(3)
C93 0.117(6) 0.058(4) 0.184(8) 0.016(5) 0.042(6) 0.030(4)
C94 0.174(10) 0.154(10) 0.465(17) -0.013(12) 0.055(11) 0.002(9)
C95 0.250(11) 0.208(11) 0.239(11) -0.005(9) 0.028(9) 0.152(9)
C96 0.135(6) 0.062(4) 0.098(5) 0.018(4) -0.006(4) -0.011(4)
C97 0.133(6) 0.129(6) 0.066(4) -0.025(4) 0.019(4) -0.069(5)
C98 0.116(5) 0.178(8) 0.069(4) -0.015(4) 0.024(4) -0.050(5)
C99 0.090(4) 0.072(4) 0.078(3) -0.003(3) 0.044(3) 0.009(3)
C100 0.084(3) 0.052(3) 0.057(3) 0.011(2) 0.014(3) 0.026(3)
C101 0.102(4) 0.044(3) 0.046(3) 0.007(2) 0.016(3) 0.023(3)
C102 0.096(4) 0.053(3) 0.057(3) 0.021(2) 0.027(3) 0.014(3)
C103 0.106(4) 0.082(4) 0.047(3) -0.002(3) 0.001(3) -0.020(3)
C105 0.068(3) 0.047(3) 0.060(3) 0.006(2) 0.010(2) 0.013(2)
C106 0.086(4) 0.073(4) 0.055(3) -0.004(3) 0.009(3) -0.022(3)
C107 0.055(4) 0.174(8) 0.145(6) -0.022(6) 0.006(4) 0.000(4)
C108 0.087(5) 0.100(6) 0.192(8) 0.046(6) -0.009(5) 0.013(4)
C110 0.072(4) 0.088(5) 0.103(4) -0.017(4) -0.011(3) -0.012(3)
C111 0.065(4) 0.171(8) 0.114(5) 0.043(5) 0.028(4) -0.013(4)
C112 0.042(3) 0.135(7) 0.215(9) -0.065(7) 0.040(5) -0.028(4)
C113 0.061(4) 0.090(5) 0.227(10) -0.039(6) -0.008(6) 0.009(4)
C114 0.067(4) 0.093(5) 0.150(6) 0.041(5) -0.039(4) -0.028(3)

loop_
_atom_type_symbol
_atom_type_description
_atom_type_scat_dispersion_real
_atom_type_scat_dispersion_imag
_atom_type_scat_source
C C 0.0033 0.0016 'International Tables Vol C Tables 4.2.6.8 and 6.1.1.4'
H H 0.0000 0.0000 'International Tables Vol C Tables 4.2.6.8 and 6.1.1.4'
N N 0.0061 0.0033 'International Tables Vol C Tables 4.2.6.8 and 6.1.1.4'
O O 0.0106 0.0060 'International Tables Vol C Tables 4.2.6.8 and 6.1.1.4'
K K 0.2009 0.2494 'International Tables Vol C Tables 4.2.6.8 and 6.1.1.4'

loop_
_geom_angle_atom_site_label_1
_geom_angle_atom_site_label_2
_geom_angle_atom_site_label_3
_geom_angle
O7 C104 C105 110.7(3)
O7 C104 H23' 109.5
C105 C104 H23' 109.5
O7 C104 H21' 109.5
C105 C104 H21' 109.5
H23' C104 H21' 108.1
C108 C109 O10 109.9(6)
C108 C109 H22' 109.7
O10 C109 H22' 109.7
C108 C109 H20' 109.7
O10 C109 H20' 109.7
H22' C109 H20' 108.2
O6 K1 O5 61.49(9)
O6 K1 N4 147.12(10)
O5 K1 N4 107.47(8)
O6 K1 O7 109.64(9)
O5 K1 O7 148.90(10)
N4 K1 O7 94.54(9)
O6 K1 O8 82.63(9)
O5 K1 O8 138.12(10)
N4 K1 O8 90.72(8)
O7 K1 O8 60.63(9)
O6 K1 N3 152.28(10)
O5 K1 N3 102.41(9)
N4 K1 N3 56.09(8)
O7 K1 N3 71.65(8)
O8 K1 N3 118.79(9)
O6 K1 C105 104.30(10)
O5 K1 C105 161.76(11)
N4 K1 C105 77.96(9)
O7 K1 C105 43.36(10)
O8 K1 C105 23.85(10)
N3 K1 C105 95.05(10)
O6 K1 C8 147.62(8)
O5 K1 C8 91.33(8)
N4 K1 C8 22.09(7)
O7 K1 C8 102.69(8)
O8 K1 C8 112.67(8)
N3 K1 C8 43.70(7)
C105 K1 C8 97.77(9)
O6 K1 C7 149.73(9)
O5 K1 C7 88.65(9)
N4 K1 C7 42.74(8)
O7 K1 C7 93.25(8)
O8 K1 C7 126.84(9)
N3 K1 C7 23.40(7)
C105 K1 C7 105.95(10)
C8 K1 C7 23.75(7)
O6 K1 C100 42.42(10)
O5 K1 C100 22.16(9)
N4 K1 C100 129.42(10)
O7 K1 C100 132.75(11)
O8 K1 C100 124.61(10)
N3 K1 C100 115.55(11)
C105 K1 C100 146.67(11)
C8 K1 C100 113.25(9)
C7 K1 C100 107.36(10)
O9 K2 O11 138.10(14)
O9 K2 N6 112.88(13)
O11 K2 N6 90.90(12)
O9 K2 O12 137.79(16)
O11 K2 O12 60.58(15)
N6 K2 O12 101.75(13)
O9 K2 O10 57.73(12)
O11 K2 O10 85.95(11)
N6 K2 O10 155.00(11)
O12 K2 O10 98.24(12)
O9 K2 N5 103.18(13)
O11 K2 N5 118.62(12)
N6 K2 N5 54.07(11)
O12 K2 N5 77.82(11)
O10 K2 N5 146.57(11)
O9 K2 C112 137.4(2)
O11 K2 C112 41.97(18)
N6 K2 C112 109.59(18)
O12 K2 C112 22.29(15)
O10 K2 C112 84.24(16)
N5 K2 C112 99.07(14)
O9 K2 C14 96.61(12)
O11 K2 C14 111.79(12)
N6 K2 C14 21.01(10)
O12 K2 C14 109.43(12)
O10 K2 C14 151.85(10)
N5 K2 C14 42.28(10)
C112 K2 C14 123.68(16)
O3 K3 O1 82.04(16)
O3 K3 O2 92.85(16)
O1 K3 O2 61.67(13)
O3 K3 C3 125.66(15)
O1 K3 C3 114.66(12)
O2 K3 C3 141.27(13)
O3 K3 C4 103.11(15)
O1 K3 C4 133.27(12)
O2 K3 C4 159.11(13)
C3 K3 C4 27.75(9)
O3 K3 O4 54.94(13)
O1 K3 O4 115.83(12)
O2 K3 O4 74.34(14)
C3 K3 O4 128.64(11)
C4 K3 O4 103.84(11)
O3 K3 C2 119.41(13)
O1 K3 C2 90.28(11)
O2 K3 C2 134.64(12)
C3 K3 C2 25.08(9)
C4 K3 C2 46.28(9)
O4 K3 C2 149.80(11)
O3 K3 C5 81.09(14)
O1 K3 C5 119.06(11)
O2 K3 C5 173.59(12)
C3 K3 C5 44.99(8)
C4 K3 C5 24.80(8)
O4 K3 C5 100.29(10)
C2 K3 C5 51.29(8)
O3 K3 C96 48.40(17)
O1 K3 C96 126.63(15)
O2 K3 C96 97.52(15)
C3 K3 C96 110.73(13)
C4 K3 C96 83.60(13)
O4 K3 C96 23.50(12)
C2 K3 C96 127.55(12)
C5 K3 C96 76.92(12)
O3 K3 C97 22.13(17)
O1 K3 C97 104.00(15)
O2 K3 C97 100.76(16)
C3 K3 C97 116.60(15)
C4 K3 C97 89.83(15)
O4 K3 C97 40.86(12)
C2 K3 C97 121.30(13)
C5 K3 C97 72.84(14)
C96 K3 C97 27.39(14)
C92 O1 C91 112.6(4)
C92 O1 K3 118.0(3)
C91 O1 K3 129.1(3)
C94 O2 C93 117.8(8)
C94 O2 K3 128.5(8)
C93 O2 K3 101.0(4)
C98 O3 C97 113.7(4)
C98 O3 K3 120.1(4)
C97 O3 K3 115.8(4)
C96 O4 C95 110.4(7)
C96 O4 K3 92.8(4)
C95 O4 K3 134.0(5)
C100 O5 C99 113.9(4)
C100 O5 K1 110.9(2)
C99 O5 K1 120.8(3)
C101 O6 C102 112.2(3)
C101 O6 K1 119.5(2)
C102 O6 K1 123.3(2)
C104 O7 C103 112.4(3)
C104 O7 K1 115.5(2)
C103 O7 K1 127.2(3)
C106 O8 C105 111.2(4)
C106 O8 K1 111.8(2)
C105 O8 K1 102.8(2)
C107 O9 C108 119.6(6)
C107 O9 K2 118.0(5)
C108 O9 K2 119.9(4)
C109 O10 C110 108.2(5)
C109 O10 K2 118.2(3)
C110 O10 K2 123.0(3)
C113 O11 C114 113.8(6)
C113 O11 K2 117.6(5)
C114 O11 K2 120.5(3)
C111 O12 C112 115.5(6)
C111 O12 K2 121.4(4)
C112 O12 K2 108.2(4)
C1 N1 C19 119.8(3)
C1 N1 H1 120.1
C19 N1 H1 120.1
C2 N2 C31 118.3(3)
C43 N3 C7 118.8(3)
C43 N3 K1 131.8(2)
C7 N3 K1 104.34(19)
C43 N3 H3 120.6
C7 N3 H3 120.6
K1 N3 H3 26.0
C8 N4 C55 119.6(3)
C8 N4 K1 107.98(19)
C55 N4 K1 115.1(2)
C13 N5 C67 119.0(3)
C13 N5 K2 104.2(3)
C67 N5 K2 130.9(3)
C13 N5 H5 120.5
C67 N5 H5 120.5
K2 N5 H5 27.5
C14 N6 C79 119.9(3)
C14 N6 K2 111.6(3)
C79 N6 K2 113.0(3)
C6 C1 N1 123.4(3)
C6 C1 C2 120.6(3)
N1 C1 C2 115.9(3)
N2 C2 C3 127.0(3)
N2 C2 C1 117.1(3)
C3 C2 C1 115.8(3)
N2 C2 K3 117.8(2)
C3 C2 K3 62.45(18)
C1 C2 K3 89.25(19)
C2 C3 C4 123.8(3)
C2 C3 K3 92.5(2)
C4 C3 K3 78.63(19)
C2 C3 H44A 116.7
C4 C3 H44A 116.7
K3 C3 H44A 116.7
C5 C4 C3 118.7(3)
C5 C4 C17 119.7(3)
C3 C4 C17 121.5(3)
C5 C4 K3 91.8(2)
C3 C4 K3 73.62(19)
C17 C4 K3 103.4(2)
C4 C5 C6 117.7(3)
C4 C5 C10 120.3(3)
C6 C5 C10 122.0(3)
C4 C5 K3 63.42(18)
C6 C5 K3 88.16(19)
C10 C5 K3 118.0(2)
C1 C6 C5 123.2(3)
C1 C6 H6 118.4
C5 C6 H6 118.4
C12 C7 C8 122.2(3)
C12 C7 N3 123.6(3)
C8 C7 N3 114.3(3)
C12 C7 K1 142.4(2)
C8 C7 K1 75.82(18)
N3 C7 K1 52.26(15)
N4 C8 C9 127.7(3)
N4 C8 C7 117.3(3)
C9 C8 C7 114.9(3)
N4 C8 K1 49.93(15)
C9 C8 K1 146.1(2)
C7 C8 K1 80.43(18)
C8 C9 C10 123.8(3)
C8 C9 H9 118.1
C10 C9 H9 118.1
C11 C10 C9 119.0(3)
C11 C10 C5 119.5(3)
C9 C10 C5 121.5(3)
C10 C11 C12 117.8(3)
C10 C11 C16 120.6(3)
C12 C11 C16 121.6(3)
C7 C12 C11 122.1(3)
C7 C12 H12 118.9
C11 C12 H12 118.9
C18 C13 N5 124.2(4)
C18 C13 C14 121.6(3)
N5 C13 C14 114.2(3)
N6 C14 C15 126.7(4)
N6 C14 C13 117.5(3)
C15 C14 C13 115.9(3)
N6 C14 K2 47.4(2)
C15 C14 K2 143.4(3)
C13 C14 K2 83.5(2)
C16 C15 C14 123.2(3)
C16 C15 H15 118.4
C14 C15 H15 118.4
C15 C16 C17 119.5(3)
C15 C16 C11 121.6(3)
C17 C16 C11 118.9(3)
C16 C17 C18 117.2(3)
C16 C17 C4 120.9(3)
C18 C17 C4 121.9(3)
C13 C18 C17 122.6(4)
C13 C18 H18 118.7
C17 C18 H18 118.7
C24 C19 C20 121.2(3)
C24 C19 N1 119.9(3)
C20 C19 N1 118.9(3)
C21 C20 C19 117.0(4)
C21 C20 C25 121.0(4)
C19 C20 C25 121.9(3)
C22 C21 C20 121.8(4)
C22 C21 H21 119.1
C20 C21 H21 119.1
C21 C22 C23 120.4(4)
C21 C22 H22 119.8
C23 C22 H22 119.8
C22 C23 C24 120.6(4)
C22 C23 H23 119.7
C24 C23 H23 119.7
C19 C24 C23 118.9(4)
C19 C24 C28 121.3(3)
C23 C24 C28 119.8(4)
C20 C25 C26 113.8(4)
C20 C25 C27 109.6(3)
C26 C25 C27 110.7(4)
C20 C25 H25 107.5
C26 C25 H25 107.5
C27 C25 H25 107.5
C25 C26 H43A 109.5
C25 C26 H26B 109.5
H43A C26 H26B 109.5
C25 C26 H26C 109.5
H43A C26 H26C 109.5
H26B C26 H26C 109.5
C25 C27 H55A 109.5
C25 C27 H27B 109.5
H55A C27 H27B 109.5
C25 C27 H27C 109.5
H55A C27 H27C 109.5
H27B C27 H27C 109.5
C24 C28 C29 113.8(4)
C24 C28 C30 110.5(4)
C29 C28 C30 110.7(4)
C24 C28 H28 107.2
C29 C28 H28 107.2
C30 C28 H28 107.2
C28 C29 H40A 109.5
C28 C29 H29B 109.5
H40A C29 H29B 109.5
C28 C29 H29C 109.5
H40A C29 H29C 109.5
H29B C29 H29C 109.5
C28 C30 H45A 109.5
C28 C30 H30B 109.5
H45A C30 H30B 109.5
C28 C30 H30C 109.5
H45A C30 H30C 109.5
H30B C30 H30C 109.5
N2 C31 C32 119.1(3)
N2 C31 C36 122.6(3)
C32 C31 C36 118.0(3)
C33 C32 C31 120.1(4)
C33 C32 C37 120.7(4)
C31 C32 C37 119.2(3)
C34 C33 C32 120.8(4)
C34 C33 H33 119.6
C32 C33 H33 119.6
C33 C34 C35 120.3(4)
C33 C34 H34 119.8
C35 C34 H34 119.8
C34 C35 C36 120.8(4)
C34 C35 H35 119.6
C36 C35 H35 119.6
C35 C36 C31 119.9(4)
C35 C36 C40 117.6(4)
C31 C36 C40 122.4(3)
C32 C37 C38 114.5(4)
C32 C37 C39 111.3(4)
C38 C37 C39 110.1(4)
C32 C37 H37 106.9
C38 C37 H37 106.9
C39 C37 H37 106.9
C37 C38 H64A 109.5
C37 C38 H38B 109.5
H64A C38 H38B 109.5
C37 C38 H38C 109.5
H64A C38 H38C 109.5
H38B C38 H38C 109.5
C37 C39 H71A 109.5
C37 C39 H39B 109.5
H71A C39 H39B 109.5
C37 C39 H39C 109.5
H71A C39 H39C 109.5
H39B C39 H39C 109.5
C42 C40 C36 113.1(4)
C42 C40 C41 110.5(4)
C36 C40 C41 111.1(3)
C42 C40 H40 107.3
C36 C40 H40 107.3
C41 C40 H40 107.3
C40 C41 H49A 109.5
C40 C41 H41B 109.5
H49A C41 H41B 109.5
C40 C41 H41C 109.5
H49A C41 H41C 109.5
H41B C41 H41C 109.5
C40 C42 H60A 109.5
C40 C42 H42B 109.5
H60A C42 H42B 109.5
C40 C42 H42C 109.5
H60A C42 H42C 109.5
H42B C42 H42C 109.5
C48 C43 C44 121.2(4)
C48 C43 N3 119.4(4)
C44 C43 N3 119.3(4)
C43 C44 C45 117.4(5)
C43 C44 C49 121.6(4)
C45 C44 C49 121.0(5)
C46 C45 C44 121.9(5)
C46 C45 H45 119.1
C44 C45 H45 119.1
C45 C46 C47 120.2(5)
C45 C46 H46 119.9
C47 C46 H46 119.9
C46 C47 C48 120.8(5)
C46 C47 H47 119.6
C48 C47 H47 119.6
C47 C48 C43 118.5(5)
C47 C48 C52 119.8(4)
C43 C48 C52 121.6(4)
C51 C49 C50 110.0(5)
C51 C49 C44 111.1(5)
C50 C49 C44 113.3(5)
C51 C49 H49 107.4
C50 C49 H49 107.4
C44 C49 H49 107.4
C49 C50 H58A 109.5
C49 C50 H50B 109.5
H58A C50 H50B 109.5
C49 C50 H50C 109.5
H58A C50 H50C 109.5
H50B C50 H50C 109.5
C49 C51 H61A 109.5
C49 C51 H51B 109.5
H61A C51 H51B 109.5
C49 C51 H51C 109.5
H61A C51 H51C 109.5
H51B C51 H51C 109.5
C48 C52 C54 111.5(4)
C48 C52 C53 112.2(4)
C54 C52 C53 110.4(4)
C48 C52 H52 107.5
C54 C52 H52 107.5
C53 C52 H52 107.5
C52 C53 H69A 109.5
C52 C53 H53B 109.5
H69A C53 H53B 109.5
C52 C53 H53C 109.5
H69A C53 H53C 109.5
H53B C53 H53C 109.5
C52 C54 H59A 109.5
C52 C54 H54B 109.5
H59A C54 H54B 109.5
C52 C54 H54C 109.5
H59A C54 H54C 109.5
H54B C54 H54C 109.5
N4 C55 C60 123.8(3)
N4 C55 C56 118.1(3)
C60 C55 C56 117.9(3)
C57 C56 C55 120.1(4)
C57 C56 C61 121.3(4)
C55 C56 C61 118.6(3)
C58 C57 C56 121.6(4)
C58 C57 H57 119.2
C56 C57 H57 119.2
C57 C58 C59 119.5(4)
C57 C58 H58 120.2
C59 C58 H58 120.2
C58 C59 C60 121.1(4)
C58 C59 H59 119.4
C60 C59 H59 119.4
C59 C60 C55 119.7(3)
C59 C60 C64 118.4(3)
C55 C60 C64 121.9(3)
C56 C61 C62 109.9(3)
C56 C61 C63 114.3(4)
C62 C61 C63 109.7(4)
C56 C61 H61 107.5
C62 C61 H61 107.5
C63 C61 H61 107.5
C61 C62 H70A 109.5
C61 C62 H62B 109.5
H70A C62 H62B 109.5
C61 C62 H62C 109.5
H70A C62 H62C 109.5
H62B C62 H62C 109.5
C61 C63 H68A 109.5
C61 C63 H63B 109.5
H68A C63 H63B 109.5
C61 C63 H63C 109.5
H68A C63 H63C 109.5
H63B C63 H63C 109.5
C60 C64 C65 112.3(3)
C60 C64 C66 111.3(3)
C65 C64 C66 109.1(3)
C60 C64 H64 108.0
C65 C64 H64 108.0
C66 C64 H64 108.0
C64 C65 H67A 109.5
C64 C65 H65B 109.5
H67A C65 H65B 109.5
C64 C65 H65C 109.5
H67A C65 H65C 109.5
H65B C65 H65C 109.5
C64 C66 H73A 109.5
C64 C66 H66B 109.5
H73A C66 H66B 109.5
C64 C66 H66C 109.5
H73A C66 H66C 109.5
H66B C66 H66C 109.5
C72 C67 C68 120.2(6)
C72 C67 N5 120.1(5)
C68 C67 N5 119.7(6)
C69 C68 C67 119.8(7)
C69 C68 C73 119.2(7)
C67 C68 C73 121.0(6)
C70 C69 C68 119.5(7)
C70 C69 H69 120.3
C68 C69 H69 120.3
C69 C70 C71 121.7(7)
C69 C70 H70 119.2
C71 C70 H70 119.2
C70 C71 C72 120.6(7)
C70 C71 H71 119.7
C72 C71 H71 119.7
C71 C72 C67 118.2(6)
C71 C72 C77 120.1(6)
C67 C72 C77 121.7(5)
C74 C73 C75 110.7(7)
C74 C73 C68 112.7(6)
C75 C73 C68 114.7(7)
C74 C73 H73 106.0
C75 C73 H73 106.0
C68 C73 H73 106.0
C73 C74 H74A 109.5
C73 C74 H74B 109.5
H74A C74 H74B 109.5
C73 C74 H74C 109.5
H74A C74 H74C 109.5
H74B C74 H74C 109.5
C73 C75 H75A 109.5
C73 C75 H75B 109.5
H75A C75 H75B 109.5
C73 C75 H75C 109.5
H75A C75 H75C 109.5
H75B C75 H75C 109.5
C77 C76 H76A 109.5
C77 C76 H76B 109.5
H76A C76 H76B 109.5
C77 C76 H76C 109.5
H76A C76 H76C 109.5
H76B C76 H76C 109.5
C72 C77 C78 113.3(5)
C72 C77 C76 109.8(4)
C78 C77 C76 110.4(5)
C72 C77 H77 107.7
C78 C77 H77 107.7
C76 C77 H77 107.7
C77 C78 H78A 109.5
C77 C78 H78B 109.5
H78A C78 H78B 109.5
C77 C78 H78C 109.5
H78A C78 H78C 109.5
H78B C78 H78C 109.5
C84 C79 C80 119.3(5)
C84 C79 N6 122.2(4)
C80 C79 N6 118.3(5)
C81 C80 C79 118.8(7)
C81 C80 C85 122.3(6)
C79 C80 C85 118.9(6)
C82 C81 C80 121.9(6)
C82 C81 H81 119.0
C80 C81 H81 119.0
C81 C82 C83 119.7(6)
C81 C82 H82 120.1
C83 C82 H82 120.1
C82 C83 C84 120.3(6)
C82 C83 H83 119.8
C84 C83 H83 119.8
C79 C84 C83 119.8(5)
C79 C84 C88 122.3(4)
C83 C84 C88 117.8(5)
C80 C85 C87 116.4(8)
C80 C85 C86 113.3(6)
C87 C85 C86 106.7(7)
C80 C85 H85 106.6
C87 C85 H85 106.6
C86 C85 H85 106.6
C85 C86 H86A 109.5
C85 C86 H86B 109.5
H86A C86 H86B 109.5
C85 C86 H86C 109.5
H86A C86 H86C 109.5
H86B C86 H86C 109.5
C85 C87 H87A 109.5
C85 C87 H87B 109.5
H87A C87 H87B 109.5
C85 C87 H87C 109.5
H87A C87 H87C 109.5
H87B C87 H87C 109.5
C84 C88 C89 112.8(4)
C84 C88 C90 112.0(4)
C89 C88 C90 109.1(4)
C84 C88 H88 107.6
C89 C88 H88 107.6
C90 C88 H88 107.6
C88 C89 H89A 109.5
C88 C89 H89B 109.5
H89A C89 H89B 109.5
C88 C89 H89C 109.5
H89A C89 H89C 109.5
H89B C89 H89C 109.5
C88 C90 H90A 109.5
C88 C90 H90B 109.5
H90A C90 H90B 109.5
C88 C90 H90C 109.5
H90A C90 H90C 109.5
H90B C90 H90C 109.5
O1 C91 H91A 109.5
O1 C91 H91B 109.5
H91A C91 H91B 109.5
O1 C91 H91C 109.5
H91A C91 H91C 109.5
H91B C91 H91C 109.5
O1 C92 C93 108.7(5)
O1 C92 H92A 109.9
C93 C92 H92A 109.9
O1 C92 H92B 109.9
C93 C92 H92B 109.9
H92A C92 H92B 108.3
O2 C93 C92 112.2(6)
O2 C93 H93A 109.2
C92 C93 H93A 109.2
O2 C93 H93B 109.2
C92 C93 H93B 109.2
H93A C93 H93B 107.9
O2 C94 H94A 109.5
O2 C94 H94B 109.5
H94A C94 H94B 109.5
O2 C94 H94C 109.5
H94A C94 H94C 109.5
H94B C94 H94C 109.5
O4 C95 H95A 109.5
O4 C95 H95B 109.5
H95A C95 H95B 109.5
O4 C95 H95C 109.5
H95A C95 H95C 109.5
H95B C95 H95C 109.5
O4 C96 C97 102.2(5)
O4 C96 K3 63.7(3)
C97 C96 K3 81.2(3)
O4 C96 H96A 111.3
C97 C96 H96A 111.3
K3 C96 H96A 64.8
O4 C96 H96B 111.3
C97 C96 H96B 111.3
K3 C96 H96B 167.5
H96A C96 H96B 109.2
O3 C97 C96 110.2(5)
O3 C97 K3 42.1(3)
C96 C97 K3 71.4(3)
O3 C97 H97A 109.6
C96 C97 H97A 109.6
K3 C97 H97A 139.9
O3 C97 H97B 109.6
C96 C97 H97B 109.6
K3 C97 H97B 108.8
H97A C97 H97B 108.1
O3 C98 H98A 109.5
O3 C98 H98B 109.5
H98A C98 H98B 109.5
O3 C98 H98C 109.5
H98A C98 H98C 109.5
H98B C98 H98C 109.5
O5 C99 H99A 109.5
O5 C99 H99B 109.5
H99A C99 H99B 109.5
O5 C99 H99C 109.5
H99A C99 H99C 109.5
H99B C99 H99C 109.5
O5 C100 C101 109.4(4)
O5 C100 K1 46.94(19)
C101 C100 K1 80.2(2)
O5 C100 H19' 109.8
C101 C100 H19' 109.8
K1 C100 H19' 156.4
O5 C100 H17' 109.8
C101 C100 H17' 109.8
K1 C100 H17' 87.1
H19' C100 H17' 108.2
O6 C101 C100 110.2(4)
O6 C101 H15' 109.6
C100 C101 H15' 109.6
O6 C101 H13' 109.6
C100 C101 H13' 109.6
H15' C101 H13' 108.1
O6 C102 H11' 109.5
O6 C102 H10H 109.5
H11' C102 H10H 109.5
O6 C102 H10I 109.5
H11' C102 H10I 109.5
H10H C102 H10I 109.5
O7 C103 H10J 109.5
O7 C103 H10K 109.5
H10J C103 H10K 109.5
O7 C103 H10L 109.5
H10J C103 H10L 109.5
H10K C103 H10L 109.5
O8 C105 C104 109.8(4)
O8 C105 K1 53.3(2)
C104 C105 K1 86.6(3)
O8 C105 H10M 109.7
C104 C105 H10M 109.7
K1 C105 H10M 74.1
O8 C105 H10N 109.7
C104 C105 H10N 109.7
K1 C105 H10N 160.8
H10M C105 H10N 108.2
O8 C106 H10O 109.5
O8 C106 H10P 109.5
H10O C106 H10P 109.5
O8 C106 H10Q 109.5
H10O C106 H10Q 109.5
H10P C106 H10Q 109.5
O9 C107 H18' 109.5
O9 C107 H16' 109.5
H18' C107 H16' 109.5
O9 C107 H14' 109.5
H18' C107 H14' 109.5
H16' C107 H14' 109.5
O9 C108 C109 114.5(6)
O9 C108 H12' 108.6
C109 C108 H12' 108.6
O9 C108 H10' 108.6
C109 C108 H10' 108.6
H12' C108 H10' 107.6
O10 C110 H11A 109.5
O10 C110 H11B 109.5
H11A C110 H11B 109.5
O10 C110 H11C 109.5
H11A C110 H11C 109.5
H11B C110 H11C 109.5
O12 C111 H11D 109.5
O12 C111 H11E 109.5
H11D C111 H11E 109.5
O12 C111 H11F 109.5
H11D C111 H11F 109.5
H11E C111 H11F 109.5
O12 C112 C113 110.9(7)
O12 C112 K2 49.5(3)
C113 C112 K2 81.4(4)
O12 C112 H11G 109.5
C113 C112 H11G 109.5
K2 C112 H11G 158.9
O12 C112 H11H 109.5
C113 C112 H11H 109.5
K2 C112 H11H 84.0
H11G C112 H11H 108.0
O11 C113 C112 112.9(7)
O11 C113 H11I 109.0
C112 C113 H11I 109.0
O11 C113 H11J 109.0
C112 C113 H11J 109.0
H11I C113 H11J 107.8
O11 C114 H11K 109.5
O11 C114 H11L 109.5
H11K C114 H11L 109.5
O11 C114 H11M 109.5
H11K C114 H11M 109.5
H11L C114 H11M 109.5

loop_
_geom_bond_atom_site_label_1
_geom_bond_atom_site_label_2
_geom_bond_distance
C104 O7 1.412(5)
C104 C105 1.466(6)
C104 H23' 0.9900
C104 H21' 0.9900
C109 C108 1.408(9)
C109 O10 1.407(6)
C109 H22' 0.9900
C109 H20' 0.9900
K1 O6 2.668(3)
K1 O5 2.752(3)
K1 N4 2.776(3)
K1 O7 2.799(3)
K1 O8 2.812(3)
K1 N3 2.864(3)
K1 C105 3.419(5)
K1 C8 3.451(3)
K1 C7 3.510(3)
K1 C100 3.519(5)
K2 O9 2.739(5)
K2 O11 2.739(4)
K2 N6 2.788(4)
K2 O12 2.806(4)
K2 O10 2.876(4)
K2 N5 3.024(4)
K2 C112 3.504(6)
K2 C14 3.523(4)
K3 O3 2.608(5)
K3 O1 2.684(4)
K3 O2 2.777(4)
K3 C3 2.933(4)
K3 C4 2.997(4)
K3 O4 3.016(5)
K3 C2 3.305(4)
K3 C5 3.350(3)
K3 C96 3.361(7)
K3 C97 3.504(6)
O1 C92 1.409(6)
O1 C91 1.416(6)
O2 C94 1.158(12)
O2 C93 1.378(7)
O3 C98 1.418(7)
O3 C97 1.466(7)
O4 C96 1.342(6)
O4 C95 1.460(10)
O5 C100 1.421(5)
O5 C99 1.429(5)
O6 C101 1.410(5)
O6 C102 1.421(5)
O7 C103 1.435(5)
O8 C106 1.417(5)
O8 C105 1.418(5)
O9 C107 1.398(7)
O9 C108 1.405(8)
O10 C110 1.426(6)
O11 C113 1.368(8)
O11 C114 1.436(7)
O12 C111 1.356(7)
O12 C112 1.398(7)
N1 C1 1.408(4)
N1 C19 1.435(4)
N1 H1 0.8800
N2 C2 1.365(4)
N2 C31 1.391(4)
N3 C43 1.437(4)
N3 C7 1.439(4)
N3 H3 0.8800
N4 C8 1.364(4)
N4 C55 1.405(4)
N5 C13 1.432(5)
N5 C67 1.449(6)
N5 H5 0.8800
N6 C14 1.359(5)
N6 C79 1.420(6)
C1 C6 1.363(4)
C1 C2 1.445(4)
C2 C3 1.402(5)
C3 C4 1.424(5)
C3 H44A 1.0000
C4 C5 1.406(4)
C4 C17 1.452(5)
C5 C6 1.425(4)
C5 C10 1.464(4)
C6 H6 0.9500
C7 C12 1.359(4)
C7 C8 1.433(4)
C8 C9 1.404(4)
C9 C10 1.411(4)
C9 H9 0.9500
C10 C11 1.409(4)
C11 C12 1.418(4)
C11 C16 1.465(4)
C12 H12 0.9500
C13 C18 1.356(5)
C13 C14 1.434(6)
C14 C15 1.411(5)
C15 C16 1.409(5)
C15 H15 0.9500
C16 C17 1.413(5)
C17 C18 1.431(5)
C18 H18 0.9500
C19 C24 1.392(5)
C19 C20 1.416(5)
C20 C21 1.398(5)
C20 C25 1.507(6)
C21 C22 1.367(6)
C21 H21 0.9500
C22 C23 1.373(7)
C22 H22 0.9500
C23 C24 1.392(5)
C23 H23 0.9500
C24 C28 1.503(6)
C25 C26 1.520(6)
C25 C27 1.528(6)
C25 H25 1.0000
C26 H43A 0.9800
C26 H26B 0.9800
C26 H26C 0.9800
C27 H55A 0.9800
C27 H27B 0.9800
C27 H27C 0.9800
C28 C29 1.524(6)
C28 C30 1.527(6)
C28 H28 1.0000
C29 H40A 0.9800
C29 H29B 0.9800
C29 H29C 0.9800
C30 H45A 0.9800
C30 H30B 0.9800
C30 H30C 0.9800
C31 C32 1.416(5)
C31 C36 1.416(5)
C32 C33 1.398(6)
C32 C37 1.506(6)
C33 C34 1.371(7)
C33 H33 0.9500
C34 C35 1.376(6)
C34 H34 0.9500
C35 C36 1.400(5)
C35 H35 0.9500
C36 C40 1.523(6)
C37 C38 1.516(6)
C37 C39 1.533(7)
C37 H37 1.0000
C38 H64A 0.9800
C38 H38B 0.9800
C38 H38C 0.9800
C39 H71A 0.9800
C39 H39B 0.9800
C39 H39C 0.9800
C40 C42 1.509(6)
C40 C41 1.540(6)
C40 H40 1.0000
C41 H49A 0.9800
C41 H41B 0.9800
C41 H41C 0.9800
C42 H60A 0.9800
C42 H42B 0.9800
C42 H42C 0.9800
C43 C48 1.397(6)
C43 C44 1.396(6)
C44 C45 1.399(6)
C44 C49 1.534(7)
C45 C46 1.350(8)
C45 H45 0.9500
C46 C47 1.375(8)
C46 H46 0.9500
C47 C48 1.387(6)
C47 H47 0.9500
C48 C52 1.518(6)
C49 C51 1.493(7)
C49 C50 1.501(7)
C49 H49 1.0000
C50 H58A 0.9800
C50 H50B 0.9800
C50 H50C 0.9800
C51 H61A 0.9800
C51 H51B 0.9800
C51 H51C 0.9800
C52 C54 1.530(6)
C52 C53 1.543(6)
C52 H52 1.0000
C53 H69A 0.9800
C53 H53B 0.9800
C53 H53C 0.9800
C54 H59A 0.9800
C54 H54B 0.9800
C54 H54C 0.9800
C55 C60 1.407(5)
C55 C56 1.425(5)
C56 C57 1.376(5)
C56 C61 1.520(6)
C57 C58 1.367(6)
C57 H57 0.9500
C58 C59 1.380(6)
C58 H58 0.9500
C59 C60 1.398(5)
C59 H59 0.9500
C60 C64 1.513(5)
C61 C62 1.522(6)
C61 C63 1.529(5)
C61 H61 1.0000
C62 H70A 0.9800
C62 H62B 0.9800
C62 H62C 0.9800
C63 H68A 0.9800
C63 H63B 0.9800
C63 H63C 0.9800
C64 C65 1.530(5)
C64 C66 1.536(5)
C64 H64 1.0000
C65 H67A 0.9800
C65 H65B 0.9800
C65 H65C 0.9800
C66 H73A 0.9800
C66 H66B 0.9800
C66 H66C 0.9800
C67 C72 1.400(7)
C67 C68 1.402(8)
C68 C69 1.384(9)
C68 C73 1.514(9)
C69 C70 1.357(10)
C69 H69 0.9500
C70 C71 1.375(9)
C70 H70 0.9500
C71 C72 1.387(7)
C71 H71 0.9500
C72 C77 1.502(7)
C73 C74 1.471(9)
C73 C75 1.492(9)
C73 H73 1.0000
C74 H74A 0.9800
C74 H74B 0.9800
C74 H74C 0.9800
C75 H75A 0.9800
C75 H75B 0.9800
C75 H75C 0.9800
C76 C77 1.542(6)
C76 H76A 0.9800
C76 H76B 0.9800
C76 H76C 0.9800
C77 C78 1.525(7)
C77 H77 1.0000
C78 H78A 0.9800
C78 H78B 0.9800
C78 H78C 0.9800
C79 C84 1.398(7)
C79 C80 1.408(7)
C80 C81 1.403(9)
C80 C85 1.509(9)
C81 C82 1.363(10)
C81 H81 0.9500
C82 C83 1.378(8)
C82 H82 0.9500
C83 C84 1.414(7)
C83 H83 0.9500
C84 C88 1.502(7)
C85 C87 1.521(11)
C85 C86 1.550(11)
C85 H85 1.0000
C86 H86A 0.9800
C86 H86B 0.9800
C86 H86C 0.9800
C87 H87A 0.9800
C87 H87B 0.9800
C87 H87C 0.9800
C88 C89 1.528(6)
C88 C90 1.530(6)
C88 H88 1.0000
C89 H89A 0.9800
C89 H89B 0.9800
C89 H89C 0.9800
C90 H90A 0.9800
C90 H90B 0.9800
C90 H90C 0.9800
C91 H91A 0.9800
C91 H91B 0.9800
C91 H91C 0.9800
C92 C93 1.494(9)
C92 H92A 0.9900
C92 H92B 0.9900
C93 H93A 0.9900
C93 H93B 0.9900
C94 H94A 0.9800
C94 H94B 0.9800
C94 H94C 0.9800
C95 H95A 0.9800
C95 H95B 0.9800
C95 H95C 0.9800
C96 C97 1.631(9)
C96 H96A 0.9900
C96 H96B 0.9900
C97 H97A 0.9900
C97 H97B 0.9900
C98 H98A 0.9800
C98 H98B 0.9800
C98 H98C 0.9800
C99 H99A 0.9800
C99 H99B 0.9800
C99 H99C 0.9800
C100 C101 1.484(6)
C100 H19' 0.9900
C100 H17' 0.9900
C101 H15' 0.9900
C101 H13' 0.9900
C102 H11' 0.9800
C102 H10H 0.9800
C102 H10I 0.9800
C103 H10J 0.9800
C103 H10K 0.9800
C103 H10L 0.9800
C105 H10M 0.9900
C105 H10N 0.9900
C106 H10O 0.9800
C106 H10P 0.9800
C106 H10Q 0.9800
C107 H18' 0.9800
C107 H16' 0.9800
C107 H14' 0.9800
C108 H12' 0.9900
C108 H10' 0.9900
C110 H11A 0.9800
C110 H11B 0.9800
C110 H11C 0.9800
C111 H11D 0.9800
C111 H11E 0.9800
C111 H11F 0.9800
C112 C113 1.447(10)
C112 H11G 0.9900
C112 H11H 0.9900
C113 H11I 0.9900
C113 H11J 0.9900
C114 H11K 0.9800
C114 H11L 0.9800
C114 H11M 0.9800

loop_
_platon_squeeze_void_nr
_platon_squeeze_void_average_x
_platon_squeeze_void_average_y
_platon_squeeze_void_average_z
_platon_squeeze_void_volume
_platon_squeeze_void_count_electrons
_platon_squeeze_void_content
1 -0.218 0.248 -0.012 369 70 ' '
2 0.218 0.752 0.012 369 70 ' '
3 -0.218 0.252 0.488 369 70 ' '
4 0.218 0.748 0.512 368 70 ' '
